data_7230285
loop_
_publ_author_name
'Teng, Qing-Hu'
'Peng, Xiang-Jun'
'Mo, Zu-Yu'
'Xu, Yan-Li'
'Tang, Hai-Tao'
'Wang, Heng-Shan'
'Sun, Hong-Bin'
'Pan, Ying-Ming'

_publ_section_title
;
 Transition-metal-free C--N and C--C formation: synthesis of
 benzo[4,5]imidazo[1,2-a]pyridines and 2-pyridones from ynones
;
_journal_issue 9
_journal_name_full 'Green Chemistry'
_journal_page_first 2007
_journal_paper_doi 10.1039/C8GC00069G
_journal_volume 20
_journal_year 2018
_chemical_formula_moiety 'C24 H19 N O'
_chemical_formula_sum 'C24 H19 N O'
_chemical_formula_weight 337.40
_space_group_crystal_system triclinic
_space_group_IT_number 2
_space_group_name_Hall '-P 1'
_space_group_name_H-M_alt 'P -1'
_symmetry_space_group_name_Hall '-P 1'
_symmetry_space_group_name_H-M 'P -1'
_atom_sites_solution_hydrogens geom
_atom_sites_solution_primary dual
_audit_creation_date 2017-09-23
_audit_creation_method
;
Olex2 1.2
(compiled 2017.08.10 svn.r3458 for OlexSys, GUI svn.r5381)
;
_audit_update_record
;
2017-12-24 deposited with the CCDC.
2018-03-09 downloaded from the CCDC.
;
_cell_angle_alpha 68.185(4)
_cell_angle_beta 78.205(4)
_cell_angle_gamma 88.782(4)
_cell_formula_units_Z 2
_cell_length_a 9.4619(4)
_cell_length_b 9.7534(4)
_cell_length_c 10.5387(5)
_cell_measurement_reflns_used 5656
_cell_measurement_temperature 150.00(10)
_cell_measurement_theta_max 73.6050
_cell_measurement_theta_min 4.6150
_cell_volume 882.26(7)
_computing_cell_refinement 'CrysAlisPro 1.171.39.28b (Rigaku OD, 2015)'
_computing_data_collection 'CrysAlisPro 1.171.39.28b (Rigaku OD, 2015)'
_computing_data_reduction 'CrysAlisPro 1.171.39.28b (Rigaku OD, 2015)'
_computing_molecular_graphics 'Olex2 (Dolomanov et al., 2009)'
_computing_publication_material 'Olex2 (Dolomanov et al., 2009)'
_computing_structure_refinement 'ShelXL (Sheldrick, 2015)'
_computing_structure_solution 'ShelXT (Sheldrick, 2015)'
_diffrn_ambient_environment N~2~
_diffrn_ambient_temperature 150.00(10)
_diffrn_detector 'CCD plate'
_diffrn_measured_fraction_theta_full 0.993
_diffrn_measured_fraction_theta_max 0.962
_diffrn_measurement_details
;
List of Runs (angles in degrees, time in seconds):

  # Type    Start    End  Width  t~exp~   \w     \q     \k     \f   Frames
#--------------------------------------------------------------------------
  1  \w     38.00  87.00   0.50    0.50    --    0.00  57.00 120.00   98
  2  \w     38.00  89.00   0.50    0.50    --    0.00  38.00 -60.00  102
  3  \w    -19.00  25.00   0.50    0.50    --    0.00 -77.00-180.00   88
  4  \w     47.00  73.00   0.50    0.50    --    0.00  38.00   0.00   52
  5  \w    -15.00  33.00   0.50    0.50    --    0.00  38.00 -60.00   96
  6  \w    -48.00 -21.00   0.50    0.50    --    0.00 -77.00-180.00   54
  7  \w    -11.00  14.00   0.50    0.50    --    0.00  38.00   0.00   50
  8  \w     40.00  81.00   0.50    0.50    --   95.20 -61.00 -30.00   82
  9  \w     43.00 112.00   0.50    0.50    --   95.20 -30.00 -60.00  138
 10  \w     66.00 133.00   0.50    0.50    --   95.20  77.00 -90.00  134
 11  \w     56.00 111.00   0.50    0.50    --   95.20 -30.00  30.00  110
 12  \w      7.00 119.00   0.50    0.50    --   95.20 -82.00 -30.00  224
 13  \w     74.00 101.00   0.50    0.50    --   95.20 -82.00 120.00   54
 14  \w     92.00 118.00   0.50    0.50    --   95.20 -77.00  90.00   52
 15  \w      9.00  48.00   0.50    0.50    --   95.20 -30.00  30.00   78
 16  \w     50.00 116.00   0.50    0.50    --   95.20 -82.00  60.00  132
 17  \w      8.00  34.00   0.50    0.50    --   95.20 -30.00 -60.00   52
 18  \w      7.00 114.00   0.50    0.50    --   95.20 -15.00   0.00  214
 19  \w     68.00 105.00   0.50    0.50    --   95.20 -82.00 -90.00   74
 20  \w     13.00  52.00   0.50    0.50    --   95.20 -82.00 -90.00   78
 21  \w     29.00  55.00   0.50    0.50    --   95.20 -82.00-120.00   52
 22  \w     62.00 105.00   0.50    0.50    --   95.20 -82.00-120.00   86
 23  \w    110.00 183.00   0.50    0.50    --   95.20  45.00 -30.00  146
 24  \w     94.00 125.00   0.50    0.50    --   95.20 -82.00   0.00   62
 25  \w      7.00 109.00   0.50    0.50    --   95.20 -45.00 150.00  204
 26  \w    160.00 185.00   0.50    0.50    --   95.20  77.00 -90.00   50
 27  \w     89.00 117.00   0.50    0.50    --   95.20 -82.00 145.13   56
 28  \w     31.00  62.00   0.50    0.50    --   95.20 -82.00 145.13   62
;
_diffrn_measurement_device 'four-circle diffractometer'
_diffrn_measurement_device_type 'XtaLAB AFC12 (RINC): Kappa dual home/near'
_diffrn_measurement_method '\w scans'
_diffrn_orient_matrix_type 'CrysAlisPro convention (1999,Acta A55,543-557)'
_diffrn_orient_matrix_UB_11 0.1414242000
_diffrn_orient_matrix_UB_12 0.0970131000
_diffrn_orient_matrix_UB_13 -0.0445146000
_diffrn_orient_matrix_UB_21 0.0737121000
_diffrn_orient_matrix_UB_22 -0.1318700000
_diffrn_orient_matrix_UB_23 0.0905699000
_diffrn_orient_matrix_UB_31 0.0482859000
_diffrn_orient_matrix_UB_32 -0.0474319000
_diffrn_orient_matrix_UB_33 -0.1255859000
_diffrn_radiation_monochromator graphite
_diffrn_radiation_probe x-ray
_diffrn_radiation_type CuK\a
_diffrn_radiation_wavelength 1.54184
_diffrn_reflns_av_R_equivalents 0.0247
_diffrn_reflns_av_unetI/netI 0.0239
_diffrn_reflns_Laue_measured_fraction_full 0.993
_diffrn_reflns_Laue_measured_fraction_max 0.962
_diffrn_reflns_limit_h_max 11
_diffrn_reflns_limit_h_min -10
_diffrn_reflns_limit_k_max 10
_diffrn_reflns_limit_k_min -12
_diffrn_reflns_limit_l_max 12
_diffrn_reflns_limit_l_min -13
_diffrn_reflns_number 8621
_diffrn_reflns_point_group_measured_fraction_full 0.993
_diffrn_reflns_point_group_measured_fraction_max 0.962
_diffrn_reflns_theta_full 67.684
_diffrn_reflns_theta_max 73.775
_diffrn_reflns_theta_min 4.624
_diffrn_source 'fine-focus sealed X-ray tube'
_diffrn_source_type 'Enhance (Cu) X-ray Source'
_exptl_absorpt_coefficient_mu 0.600
_exptl_absorpt_correction_T_max 1.00000
_exptl_absorpt_correction_T_min 0.88242
_exptl_absorpt_correction_type multi-scan
_exptl_absorpt_process_details
;
CrysAlisPro 1.171.39.28b (Rigaku Oxford Diffraction, 2015)
Empirical absorption correction using spherical harmonics,
 implemented in SCALE3 ABSPACK scaling algorithm.
;
_exptl_crystal_colour colorless
_exptl_crystal_density_diffrn 1.270
_exptl_crystal_description block
_exptl_crystal_F_000 356
_exptl_crystal_size_max 0.16
_exptl_crystal_size_mid 0.12
_exptl_crystal_size_min 0.1
_refine_diff_density_max 0.232
_refine_diff_density_min -0.233
_refine_diff_density_rms 0.047
_refine_ls_extinction_method none
_refine_ls_goodness_of_fit_ref 1.031
_refine_ls_hydrogen_treatment constr
_refine_ls_matrix_type full
_refine_ls_number_parameters 236
_refine_ls_number_reflns 3439
_refine_ls_number_restraints 0
_refine_ls_restrained_S_all 1.031
_refine_ls_R_factor_all 0.0444
_refine_ls_R_factor_gt 0.0421
_refine_ls_shift/su_max 0.000
_refine_ls_shift/su_mean 0.000
_refine_ls_structure_factor_coef Fsqd
_refine_ls_weighting_details 'w=1/[\s^2^(Fo^2^)+(0.0624P)^2^+0.2352P] where P=(Fo^2^+2Fc^2^)/3'
_refine_ls_weighting_scheme calc
_refine_ls_wR_factor_gt 0.1111
_refine_ls_wR_factor_ref 0.1132
_reflns_Friedel_coverage 0.000
_reflns_number_gt 3169
_reflns_number_total 3439
_reflns_threshold_expression 'I > 2\s(I)'
_cod_data_source_file c8gc00069g2.cif
_cod_data_source_block 814
_cod_depositor_comments 'Adding full bibliography for 7230285--7230286.cif.'
_cod_database_code 7230285
_shelx_shelxl_version_number 2017/1
_shelx_space_group_comment
;
The symmetry employed for this shelxl refinement is uniquely defined
by the following loop, which should always be used as a source of
symmetry information in preference to the above space-group names.
They are only intended as comments.
;
_shelx_estimated_absorpt_t_max 0.942
_shelx_estimated_absorpt_t_min 0.910
_reflns_odcompleteness_completeness 99.33
_reflns_odcompleteness_iscentric 1
_reflns_odcompleteness_theta 66.97
_olex2_refinement_description
;
1. Fixed Uiso
 At 1.2 times of:
  All C(H) groups
 At 1.5 times of:
  All C(H,H,H) groups
2.a Aromatic/amide H refined with riding coordinates:
 C5(H5), C3(H3), C8(H8), C12(H12), C18(H18), C9(H9), C20(H20), C24(H24),
 C14(H14), C11(H11), C23(H23), C15(H15), C21(H21), C17(H17), C16(H16), C22(H22)
2.b Idealised Me refined as rotating group:
 C25(H25a,H25b,H25c)
;
_olex2_submission_special_instructions 'No special instructions were received'
_oxdiff_exptl_absorpt_empirical_details
;
Empirical correction (ABSPACK) includes:
- Absorption correction using spherical harmonics
- Frame scaling
;
_oxdiff_exptl_absorpt_empirical_full_max 2.388
_oxdiff_exptl_absorpt_empirical_full_min 0.679

loop_
_space_group_symop_operation_xyz
'x, y, z'
'-x, -y, -z'

loop_
_atom_site_label
_atom_site_type_symbol
_atom_site_fract_x
_atom_site_fract_y
_atom_site_fract_z
_atom_site_U_iso_or_equiv
_atom_site_adp_type
_atom_site_occupancy
_atom_site_site_symmetry_order
_atom_site_calc_flag
_atom_site_refinement_flags_posn
O1 O 0.68355(10) 0.21500(11) 0.28263(9) 0.0346(2) Uani 1 1 d .
N1 N 0.54491(10) 0.22614(10) 0.48435(10) 0.0236(2) Uani 1 1 d .
C7 C 0.66375(12) 0.17315(13) 0.55395(12) 0.0240(3) Uani 1 1 d .
C4 C 0.33490(13) 0.36342(12) 0.33618(12) 0.0251(3) Uani 1 1 d .
C13 C 0.39425(12) 0.22753(13) 0.70698(12) 0.0246(3) Uani 1 1 d .
C2 C 0.41795(12) 0.26293(12) 0.55374(12) 0.0236(2) Uani 1 1 d .
C5 C 0.45765(13) 0.32169(13) 0.27018(12) 0.0260(3) Uani 1 1 d .
H5 H 0.468970 0.339664 0.175497 0.031 Uiso 1 1 calc R
C3 C 0.31479(13) 0.32983(12) 0.48234(12) 0.0252(3) Uani 1 1 d .
H3 H 0.229946 0.353928 0.529789 0.030 Uiso 1 1 calc R
C19 C 0.22417(13) 0.44199(13) 0.25889(12) 0.0262(3) Uani 1 1 d .
C6 C 0.57023(13) 0.25131(13) 0.33992(12) 0.0259(3) Uani 1 1 d .
C8 C 0.72560(13) 0.26045(13) 0.60822(12) 0.0268(3) Uani 1 1 d .
H8 H 0.690808 0.352506 0.600416 0.032 Uiso 1 1 calc R
C12 C 0.71789(13) 0.03773(13) 0.56255(13) 0.0278(3) Uani 1 1 d .
H12 H 0.677057 -0.020570 0.525235 0.033 Uiso 1 1 calc R
C18 C 0.37810(13) 0.34278(14) 0.75500(13) 0.0297(3) Uani 1 1 d .
H18 H 0.387058 0.440146 0.691478 0.036 Uiso 1 1 calc R
C9 C 0.83982(13) 0.20995(14) 0.67438(13) 0.0300(3) Uani 1 1 d .
H9 H 0.879785 0.268201 0.712283 0.036 Uiso 1 1 calc R
C10 C 0.89566(13) 0.07407(14) 0.68508(13) 0.0304(3) Uani 1 1 d .
C20 C 0.07687(14) 0.41070(14) 0.31810(13) 0.0316(3) Uani 1 1 d .
H20 H 0.047180 0.340656 0.408252 0.038 Uiso 1 1 calc R
C24 C 0.26640(14) 0.55000(14) 0.12426(12) 0.0291(3) Uani 1 1 d .
H24 H 0.364215 0.572555 0.083646 0.035 Uiso 1 1 calc R
C14 C 0.37927(14) 0.08148(14) 0.80262(13) 0.0301(3) Uani 1 1 d .
H14 H 0.390482 0.003630 0.771332 0.036 Uiso 1 1 calc R
C11 C 0.83323(14) -0.01038(14) 0.62706(13) 0.0311(3) Uani 1 1 d .
H11 H 0.869843 -0.100996 0.631786 0.037 Uiso 1 1 calc R
C23 C 0.16375(15) 0.62374(15) 0.05078(13) 0.0344(3) Uani 1 1 d .
H23 H 0.192730 0.695516 -0.038588 0.041 Uiso 1 1 calc R
C15 C 0.34755(15) 0.05357(17) 0.94452(14) 0.0382(3) Uani 1 1 d .
H15 H 0.335555 -0.043636 1.008564 0.046 Uiso 1 1 calc R
C21 C -0.02565(15) 0.48297(16) 0.24391(15) 0.0370(3) Uani 1 1 d .
H21 H -0.123600 0.459527 0.283363 0.044 Uiso 1 1 calc R
C17 C 0.34862(14) 0.31317(17) 0.89756(14) 0.0368(3) Uani 1 1 d .
H17 H 0.339064 0.390691 0.929328 0.044 Uiso 1 1 calc R
C16 C 0.33351(15) 0.16882(18) 0.99208(14) 0.0401(3) Uani 1 1 d .
H16 H 0.313935 0.148947 1.087568 0.048 Uiso 1 1 calc R
C22 C 0.01783(15) 0.59019(16) 0.11091(14) 0.0369(3) Uani 1 1 d .
H22 H -0.051075 0.639788 0.061848 0.044 Uiso 1 1 calc R
C25 C 1.01771(16) 0.01828(18) 0.75891(16) 0.0431(4) Uani 1 1 d .
H25A H 1.073667 0.100664 0.756191 0.065 Uiso 1 1 calc GR
H25B H 1.078341 -0.037234 0.713238 0.065 Uiso 1 1 calc GR
H25C H 0.979031 -0.044200 0.854429 0.065 Uiso 1 1 calc GR

loop_
_atom_site_aniso_label
_atom_site_aniso_U_11
_atom_site_aniso_U_22
_atom_site_aniso_U_33
_atom_site_aniso_U_23
_atom_site_aniso_U_13
_atom_site_aniso_U_12
O1 0.0325(5) 0.0452(5) 0.0244(5) -0.0145(4) -0.0005(4) 0.0075(4)
N1 0.0260(5) 0.0239(5) 0.0204(5) -0.0088(4) -0.0030(4) 0.0014(4)
C7 0.0247(6) 0.0252(6) 0.0191(5) -0.0066(4) -0.0012(4) 0.0001(4)
C4 0.0303(6) 0.0212(5) 0.0223(6) -0.0071(4) -0.0043(5) -0.0018(4)
C13 0.0231(5) 0.0285(6) 0.0210(6) -0.0088(5) -0.0032(4) 0.0014(4)
C2 0.0276(6) 0.0214(5) 0.0212(6) -0.0088(4) -0.0019(4) -0.0003(4)
C5 0.0321(6) 0.0271(6) 0.0179(5) -0.0082(5) -0.0033(5) -0.0009(5)
C3 0.0280(6) 0.0240(6) 0.0218(6) -0.0083(4) -0.0022(4) 0.0016(4)
C19 0.0324(6) 0.0250(6) 0.0222(6) -0.0102(5) -0.0056(5) 0.0014(5)
C6 0.0299(6) 0.0255(6) 0.0212(6) -0.0096(5) -0.0014(5) -0.0008(5)
C8 0.0290(6) 0.0254(6) 0.0250(6) -0.0101(5) -0.0025(5) 0.0009(5)
C12 0.0315(6) 0.0247(6) 0.0257(6) -0.0094(5) -0.0025(5) -0.0006(5)
C18 0.0308(6) 0.0330(6) 0.0258(6) -0.0131(5) -0.0029(5) 0.0011(5)
C9 0.0303(6) 0.0340(6) 0.0262(6) -0.0123(5) -0.0049(5) -0.0013(5)
C10 0.0269(6) 0.0339(6) 0.0236(6) -0.0053(5) -0.0011(5) 0.0008(5)
C20 0.0336(7) 0.0288(6) 0.0275(6) -0.0059(5) -0.0048(5) -0.0010(5)
C24 0.0333(6) 0.0326(6) 0.0215(6) -0.0109(5) -0.0042(5) 0.0013(5)
C14 0.0321(6) 0.0307(6) 0.0248(6) -0.0075(5) -0.0054(5) 0.0016(5)
C11 0.0324(6) 0.0256(6) 0.0301(6) -0.0071(5) -0.0021(5) 0.0051(5)
C23 0.0442(8) 0.0367(7) 0.0208(6) -0.0081(5) -0.0092(5) 0.0042(6)
C15 0.0368(7) 0.0437(8) 0.0240(6) -0.0012(6) -0.0059(5) -0.0014(6)
C21 0.0301(7) 0.0404(7) 0.0387(7) -0.0124(6) -0.0083(5) 0.0004(5)
C17 0.0330(7) 0.0517(8) 0.0321(7) -0.0251(6) -0.0023(5) -0.0005(6)
C16 0.0338(7) 0.0643(10) 0.0206(6) -0.0153(6) -0.0028(5) -0.0035(6)
C22 0.0402(7) 0.0414(7) 0.0322(7) -0.0128(6) -0.0166(6) 0.0070(6)
C25 0.0340(7) 0.0490(8) 0.0413(8) -0.0098(7) -0.0115(6) 0.0057(6)

loop_
_atom_type_symbol
_atom_type_description
_atom_type_scat_dispersion_real
_atom_type_scat_dispersion_imag
_atom_type_scat_source
C C 0.0181 0.0091 'International Tables Vol C Tables 4.2.6.8 and 6.1.1.4'
H H 0.0000 0.0000 'International Tables Vol C Tables 4.2.6.8 and 6.1.1.4'
N N 0.0311 0.0180 'International Tables Vol C Tables 4.2.6.8 and 6.1.1.4'
O O 0.0492 0.0322 'International Tables Vol C Tables 4.2.6.8 and 6.1.1.4'

loop_
_geom_angle_atom_site_label_1
_geom_angle_atom_site_label_2
_geom_angle_atom_site_label_3
_geom_angle
C2 N1 C7 120.92(9)
C2 N1 C6 122.06(10)
C6 N1 C7 116.77(9)
C8 C7 N1 119.68(10)
C8 C7 C12 120.13(11)
C12 C7 N1 120.17(10)
C5 C4 C3 118.35(11)
C5 C4 C19 121.41(10)
C3 C4 C19 120.24(11)
C18 C13 C2 118.77(10)
C18 C13 C14 119.75(11)
C14 C13 C2 121.36(11)
N1 C2 C13 119.74(10)
C3 C2 N1 120.14(10)
C3 C2 C13 120.11(10)
C4 C5 H5 118.5
C4 C5 C6 123.10(11)
C6 C5 H5 118.5
C4 C3 H3 119.5
C2 C3 C4 120.95(11)
C2 C3 H3 119.5
C20 C19 C4 121.17(11)
C20 C19 C24 118.70(11)
C24 C19 C4 120.14(11)
O1 C6 N1 120.06(11)
O1 C6 C5 124.62(11)
N1 C6 C5 115.31(10)
C7 C8 H8 120.2
C7 C8 C9 119.68(11)
C9 C8 H8 120.2
C7 C12 H12 120.2
C7 C12 C11 119.59(11)
C11 C12 H12 120.2
C13 C18 H18 119.9
C13 C18 C17 120.22(12)
C17 C18 H18 119.9
C8 C9 H9 119.3
C8 C9 C10 121.31(12)
C10 C9 H9 119.3
C9 C10 C11 117.84(12)
C9 C10 C25 121.28(12)
C11 C10 C25 120.88(12)
C19 C20 H20 119.7
C21 C20 C19 120.65(12)
C21 C20 H20 119.7
C19 C24 H24 119.7
C23 C24 C19 120.62(12)
C23 C24 H24 119.7
C13 C14 H14 120.3
C15 C14 C13 119.40(12)
C15 C14 H14 120.3
C12 C11 C10 121.43(11)
C12 C11 H11 119.3
C10 C11 H11 119.3
C24 C23 H23 120.1
C22 C23 C24 119.84(12)
C22 C23 H23 120.1
C14 C15 H15 119.6
C16 C15 C14 120.71(13)
C16 C15 H15 119.6
C20 C21 H21 120.0
C22 C21 C20 119.98(12)
C22 C21 H21 120.0
C18 C17 H17 120.0
C16 C17 C18 120.04(13)
C16 C17 H17 120.0
C15 C16 H16 120.1
C17 C16 C15 119.88(12)
C17 C16 H16 120.1
C23 C22 H22 119.9
C21 C22 C23 120.19(12)
C21 C22 H22 119.9
C10 C25 H25A 109.5
C10 C25 H25B 109.5
C10 C25 H25C 109.5
H25A C25 H25B 109.5
H25A C25 H25C 109.5
H25B C25 H25C 109.5

loop_
_geom_bond_atom_site_label_1
_geom_bond_atom_site_label_2
_geom_bond_distance
O1 C6 1.2320(14)
N1 C7 1.4491(14)
N1 C2 1.3872(15)
N1 C6 1.4178(15)
C7 C8 1.3837(17)
C7 C12 1.3843(16)
C4 C5 1.3633(17)
C4 C3 1.4227(16)
C4 C19 1.4829(16)
C13 C2 1.4894(16)
C13 C18 1.3881(17)
C13 C14 1.3957(17)
C2 C3 1.3613(16)
C5 H5 0.9300
C5 C6 1.4354(16)
C3 H3 0.9300
C19 C20 1.3950(18)
C19 C24 1.3992(17)
C8 H8 0.9300
C8 C9 1.3882(17)
C12 H12 0.9300
C12 C11 1.3849(17)
C18 H18 0.9300
C18 C17 1.3885(18)
C9 H9 0.9300
C9 C10 1.3899(18)
C10 C11 1.3942(19)
C10 C25 1.5036(18)
C20 H20 0.9300
C20 C21 1.3859(18)
C24 H24 0.9300
C24 C23 1.3871(17)
C14 H14 0.9300
C14 C15 1.3849(18)
C11 H11 0.9300
C23 H23 0.9300
C23 C22 1.386(2)
C15 H15 0.9300
C15 C16 1.385(2)
C21 H21 0.9300
C21 C22 1.386(2)
C17 H17 0.9300
C17 C16 1.379(2)
C16 H16 0.9300
C22 H22 0.9300
C25 H25A 0.9600
C25 H25B 0.9600
C25 H25C 0.9600
